data_2013838
loop_
_publ_author_name
'Sakai, Ken'
'Miyabe, Yoshinobu'

_publ_section_title
;Bis(2,2'-bipyridine-\k^2^<i>N</i>,<i>N</i>')(1,10-phenanthroline-\k^2^<i>N</i>,<i>N</i>')ruthenium(II)
 tetracyanoplatinate(II)
;
_journal_issue 2
_journal_name_full 'Acta Crystallographica Section C'
_journal_page_first m69
_journal_page_last m72
_journal_paper_doi 10.1107/S0108270103029500
_journal_volume 60
_journal_year 2004
_chemical_formula_iupac '[Ru (C10 H8 N2)2 (C12 H8 N2)] [Pt (C N)4]'
_chemical_formula_moiety 'C32 H24 N6 Ru 2+, C4 N4 Pt 2-'
_chemical_formula_sum 'C36 H24 N10 Pt Ru'
_chemical_formula_weight 892.81
_chemical_name_systematic
;
Bis(2,2'-bipyridine-\k^2^N,N')(1,10-phenanthroline-\k^2^N,N')ruthenium(II)
tetracyanoplatinate(II)
;
_space_group_IT_number 2
_symmetry_cell_setting triclinic
_symmetry_space_group_name_Hall '-P 1'
_symmetry_space_group_name_H-M 'P -1'
_atom_sites_solution_hydrogens geom
_atom_sites_solution_primary direct
_atom_sites_solution_secondary difmap
_cell_angle_alpha 94.557(2)
_cell_angle_beta 94.063(2)
_cell_angle_gamma 92.637(2)
_cell_formula_units_Z 2
_cell_length_a 8.6251(10)
_cell_length_b 12.7842(15)
_cell_length_c 14.7039(17)
_cell_measurement_reflns_used 5196
_cell_measurement_temperature 296(2)
_cell_measurement_theta_max 27.19
_cell_measurement_theta_min 2.66
_cell_volume 1610.0(3)
_computing_cell_refinement 'SAINT (Bruker, 2001)'
_computing_data_collection 'SMART (Bruker, 2001)'
_computing_data_reduction SAINT
_computing_molecular_graphics 'KENX (Sakai, 2002)'
_computing_publication_material
;
SHELXL97, TEXSAN (Molecular Structure Corporation, 2001),
KENX and ORTEP (Johnson, 1976)
;
_computing_structure_refinement 'SHELXL97 (Sheldrick, 1997)'
_computing_structure_solution 'SHELXS97 (Sheldrick, 1997)'
_diffrn_ambient_temperature 296(2)
_diffrn_detector_area_resol_mean 8.366
_diffrn_measured_fraction_theta_full 0.980
_diffrn_measured_fraction_theta_max 0.980
_diffrn_measurement_device 'Bruker SMART APEX CCD-detector diffractometer'
_diffrn_measurement_method \w
_diffrn_radiation_monochromator graphite
_diffrn_radiation_source 'fine-focus sealed tube'
_diffrn_radiation_type MoK\a
_diffrn_radiation_wavelength 0.71073
_diffrn_reflns_av_R_equivalents 0.0371
_diffrn_reflns_av_sigmaI/netI 0.0409
_diffrn_reflns_limit_h_max 10
_diffrn_reflns_limit_h_min -10
_diffrn_reflns_limit_k_max 15
_diffrn_reflns_limit_k_min -14
_diffrn_reflns_limit_l_max 8
_diffrn_reflns_limit_l_min -17
_diffrn_reflns_number 8622
_diffrn_reflns_theta_full 25.35
_diffrn_reflns_theta_max 25.35
_diffrn_reflns_theta_min 2.21
_diffrn_standards_decay_% 'none, variation 0.085'
_diffrn_standards_interval_time 330
_diffrn_standards_number 154
_exptl_absorpt_coefficient_mu 4.853
_exptl_absorpt_correction_T_max 0.51195
_exptl_absorpt_correction_T_min 0.26242
_exptl_absorpt_correction_type gaussian
_exptl_absorpt_process_details '(XPREP in SAINT; Bruker, 2001)'
_exptl_crystal_colour red
_exptl_crystal_density_diffrn 1.842
_exptl_crystal_density_meas ?
_exptl_crystal_density_method 'not measured'
_exptl_crystal_description prism
_exptl_crystal_F_000 864
_exptl_crystal_size_max 0.38
_exptl_crystal_size_mid 0.22
_exptl_crystal_size_min 0.2
_refine_diff_density_max 0.884
_refine_diff_density_min -0.437
_refine_ls_extinction_expression not_refined
_refine_ls_extinction_method none
_refine_ls_goodness_of_fit_ref 1.002
_refine_ls_hydrogen_treatment constr
_refine_ls_matrix_type full
_refine_ls_number_parameters 452
_refine_ls_number_reflns 5785
_refine_ls_number_restraints 36
_refine_ls_restrained_S_all 1.001
_refine_ls_R_factor_all 0.0361
_refine_ls_R_factor_gt 0.0302
_refine_ls_shift/su_max 0.001
_refine_ls_shift/su_mean 0.000
_refine_ls_structure_factor_coef Fsqd
_refine_ls_weighting_details 'calc w=1/[\s^2^(Fo^2^)+(0.03P)^2^] where P=(Fo^2^+2Fc^2^)/3'
_refine_ls_weighting_scheme calc
_refine_ls_wR_factor_gt 0.0660
_refine_ls_wR_factor_ref 0.0677
_reflns_number_gt 4934
_reflns_number_total 5785
_reflns_threshold_expression I>2\s(I)
_cod_data_source_file ob1157.cif
_cod_data_source_block I
_cod_depositor_comments
;
The following automatic conversions were performed:
'_symmetry_cell_setting' value 'Triclinic' changed to 'triclinic'
according to '/home/saulius/struct/CIF-dictionaries/cif_core.dic'
dictionary named 'cif_core.dic' version 2.4.1 from 2010-06-29.

Automatic conversion script
Id: cif_fix_enum 1527 2010-12-29 10:47:43Z saulius 

The following automatic conversions were performed:

'_symmetry_cell_setting' value 'Triclinic' changed to 'triclinic'
according to /home/saulius/struct/CIF-dictionaries/cif_core.dic
dictionary named 'cif_core.dic' version 2.4.1 from 2010-06-29.

Automatic conversion script
Id: cif_fix_values 1715 2011-07-08 13:25:40Z adriana 

The following automatic conversions were performed:

'_exptl_crystal_density_meas' value 'not measured' was changed to '?'
- the value is perceived as not measured.

Automatic conversion script
Id: cif_fix_values 3008 2015-01-20 13:52:24Z robertas 
;
_cod_database_code 2013838
_cod_database_fobs_code 2013838

loop_
_symmetry_equiv_pos_as_xyz
'x, y, z'
'-x, -y, -z'

loop_
_atom_site_label
_atom_site_fract_x
_atom_site_fract_y
_atom_site_fract_z
_atom_site_U_iso_or_equiv
_atom_site_adp_type
_atom_site_calc_flag
_atom_site_refinement_flags
_atom_site_occupancy
_atom_site_disorder_assembly
_atom_site_disorder_group
_atom_site_type_symbol
Pt1 -0.01509(2) 0.263187(14) 0.237732(12) 0.05383(8) Uani d . 1 . . Pt
Ru1 0.49553(4) 0.73465(3) 0.26766(2) 0.04449(10) Uani d . 1 . . Ru
N1 0.5673(4) 0.5934(3) 0.3110(2) 0.0472(8) Uani d . 1 . . N
N2 0.4075(4) 0.6336(3) 0.1584(2) 0.0479(9) Uani d . 1 . . N
N3 0.6816(4) 0.7719(3) 0.1935(2) 0.0489(8) Uani d . 1 . . N
N4 0.4261(4) 0.8684(3) 0.2121(2) 0.0509(9) Uani d . 1 . . N
N5 0.5737(5) 0.8215(3) 0.3875(2) 0.0584(10) Uani d . 1 . . N
N6 0.3094(4) 0.7163(3) 0.3455(2) 0.0517(9) Uani d . 1 . . N
N7 -0.0538(8) 0.0495(5) 0.3237(4) 0.119(2) Uani d . 1 . . N
N8 0.2184(6) 0.3504(5) 0.4016(3) 0.110(2) Uani d . 1 . . N
N9 -0.0095(6) 0.4879(4) 0.1690(3) 0.0955(16) Uani d . 1 . . N
N10 -0.2159(6) 0.1695(4) 0.0615(3) 0.0794(13) Uani d . 1 . . N
C1 0.6417(5) 0.5749(4) 0.3906(3) 0.0585(12) Uani d . 1 . . C
H1 0.6700 0.6311 0.4336 0.070 Uiso calc R 1 . . H
C2 0.6773(6) 0.4752(4) 0.4106(4) 0.0758(15) Uani d . 1 . . C
H2 0.7299 0.4652 0.4664 0.091 Uiso calc R 1 . . H
C3 0.6368(6) 0.3908(4) 0.3497(4) 0.0795(16) Uani d . 1 . . C
H3 0.6636 0.3238 0.3631 0.095 Uiso calc R 1 . . H
C4 0.5547(6) 0.4060(4) 0.2674(4) 0.0684(13) Uani d U 1 . . C
C5A 0.5000(8) 0.3278(5) 0.2000(5) 0.077(2) Uani d PU 0.752(5) . . C
H5 0.5214 0.2583 0.2078 0.092 Uiso calc PR 0.752(5) . . H
C5B 0.425(3) 0.8817(18) 0.5896(16) 0.082(6) Uani d PU 0.248(5) . . C
H5B 0.4468 0.9197 0.6460 0.099 Uiso calc PR 0.248(5) . . H
C6A 0.4162(10) 0.3506(6) 0.1230(5) 0.084(2) Uani d PU 0.752(5) . . C
H6 0.3802 0.2950 0.0810 0.101 Uiso calc PR 0.752(5) . . H
C6B 0.270(3) 0.8315(19) 0.5648(16) 0.095(6) Uani d PU 0.248(5) . . C
H6B 0.2031 0.8398 0.6114 0.114 Uiso calc PR 0.248(5) . . H
C7 0.3809(6) 0.4506(4) 0.1032(3) 0.0696(14) Uani d U 1 . . C
C8 0.2968(7) 0.4786(5) 0.0256(3) 0.0823(16) Uani d . 1 . . C
H8 0.2571 0.4268 -0.0190 0.099 Uiso calc R 1 . . H
C9 0.2721(6) 0.5800(5) 0.0144(3) 0.0736(15) Uani d . 1 . . C
H9 0.2165 0.5985 -0.0379 0.088 Uiso calc R 1 . . H
C10 0.3304(5) 0.6569(4) 0.0817(3) 0.0555(12) Uani d . 1 . . C
H10 0.3150 0.7270 0.0729 0.067 Uiso calc R 1 . . H
C11 0.4338(5) 0.5314(3) 0.1684(3) 0.0502(10) Uani d . 1 . . C
C12 0.5211(5) 0.5088(3) 0.2503(3) 0.0510(11) Uani d . 1 . . C
C13 0.8036(5) 0.7114(4) 0.1816(3) 0.0586(12) Uani d . 1 . . C
H13 0.8083 0.6490 0.2099 0.070 Uiso calc R 1 . . H
C14 0.9214(5) 0.7395(4) 0.1285(3) 0.0693(14) Uani d . 1 . . C
H14 1.0036 0.6960 0.1199 0.083 Uiso calc R 1 . . H
C15 0.9155(6) 0.8333(5) 0.0885(4) 0.0774(16) Uani d . 1 . . C
H15 0.9952 0.8544 0.0535 0.093 Uiso calc R 1 . . H
C16 0.7916(6) 0.8952(4) 0.1004(3) 0.0728(15) Uani d . 1 . . C
H16 0.7865 0.9587 0.0738 0.087 Uiso calc R 1 . . H
C17 0.6748(5) 0.8620(3) 0.1524(3) 0.0542(11) Uani d . 1 . . C
C18 0.5314(6) 0.9189(4) 0.1641(3) 0.0569(12) Uani d . 1 . . C
C19 0.4988(7) 1.0115(4) 0.1263(4) 0.0773(15) Uani d . 1 . . C
H19 0.5732 1.0462 0.0952 0.093 Uiso calc R 1 . . H
C20 0.3571(8) 1.0516(4) 0.1350(4) 0.0898(19) Uani d . 1 . . C
H20 0.3337 1.1137 0.1093 0.108 Uiso calc R 1 . . H
C21 0.2488(7) 1.0009(4) 0.1815(4) 0.0795(16) Uani d . 1 . . C
H21 0.1511 1.0274 0.1876 0.095 Uiso calc R 1 . . H
C22 0.2873(6) 0.9105(4) 0.2190(3) 0.0648(13) Uani d . 1 . . C
H22 0.2136 0.8762 0.2509 0.078 Uiso calc R 1 . . H
C23 0.7172(6) 0.8688(4) 0.4065(4) 0.0714(15) Uani d . 1 . . C
H23 0.7856 0.8701 0.3604 0.086 Uiso calc R 1 . . H
C24 0.7644(8) 0.9151(4) 0.4922(4) 0.0890(19) Uani d . 1 . . C
H24 0.8646 0.9453 0.5043 0.107 Uiso calc R 1 . . H
C25 0.6636(9) 0.9163(4) 0.5590(4) 0.094(2) Uani d . 1 . . C
H25 0.6956 0.9460 0.6174 0.113 Uiso calc R 1 . . H
C26 0.5146(8) 0.8738(4) 0.5405(4) 0.0770(16) Uani d U 1 . . C
C27 0.4728(6) 0.8254(3) 0.4541(3) 0.0608(12) Uani d . 1 . . C
C28 0.3210(6) 0.7716(4) 0.4288(3) 0.0583(12) Uani d . 1 . . C
C29 0.2002(7) 0.7733(5) 0.4858(3) 0.0769(15) Uani d U 1 . . C
C30 0.0683(7) 0.7110(6) 0.4585(4) 0.097(2) Uani d . 1 . . C
H30 -0.0148 0.7106 0.4955 0.117 Uiso calc R 1 . . H
C31 0.0578(6) 0.6485(6) 0.3763(4) 0.0895(19) Uani d . 1 . . C
H31 -0.0290 0.6036 0.3590 0.107 Uiso calc R 1 . . H
C32 0.1799(5) 0.6552(4) 0.3212(3) 0.0672(14) Uani d . 1 . . C
H32 0.1723 0.6159 0.2649 0.081 Uiso calc R 1 . . H
C33 -0.0389(7) 0.1281(5) 0.2908(4) 0.0803(16) Uani d . 1 . . C
C34 0.1324(6) 0.3201(5) 0.3430(3) 0.0757(16) Uani d . 1 . . C
C35 -0.0071(6) 0.4050(4) 0.1912(3) 0.0647(13) Uani d . 1 . . C
C36 -0.1464(6) 0.2057(4) 0.1273(3) 0.0614(12) Uani d . 1 . . C

loop_
_atom_site_aniso_label
_atom_site_aniso_U_11
_atom_site_aniso_U_22
_atom_site_aniso_U_33
_atom_site_aniso_U_12
_atom_site_aniso_U_13
_atom_site_aniso_U_23
Pt1 0.05534(12) 0.05933(13) 0.04656(12) 0.00178(8) 0.00450(8) 0.00274(8)
Ru1 0.0478(2) 0.0466(2) 0.03638(18) -0.00686(15) -0.00820(15) 0.00191(15)
N1 0.048(2) 0.047(2) 0.045(2) -0.0085(16) -0.0064(16) 0.0112(17)
N2 0.049(2) 0.059(2) 0.0334(19) -0.0091(17) -0.0069(15) 0.0017(17)
N3 0.045(2) 0.056(2) 0.043(2) -0.0089(17) -0.0029(16) 0.0033(17)
N4 0.060(2) 0.048(2) 0.041(2) -0.0079(18) -0.0097(17) 0.0010(17)
N5 0.075(3) 0.048(2) 0.047(2) -0.0064(19) -0.022(2) 0.0015(18)
N6 0.053(2) 0.059(2) 0.043(2) 0.0014(18) -0.0001(16) 0.0090(17)
N7 0.158(6) 0.094(4) 0.102(4) -0.027(4) -0.016(4) 0.036(4)
N8 0.106(4) 0.159(6) 0.058(3) -0.032(4) -0.018(3) 0.014(3)
N9 0.119(4) 0.065(3) 0.094(4) -0.019(3) -0.038(3) 0.006(3)
N10 0.101(3) 0.064(3) 0.069(3) -0.019(2) -0.011(3) 0.006(2)
C1 0.061(3) 0.065(3) 0.047(3) -0.009(2) -0.015(2) 0.012(2)
C2 0.081(4) 0.076(4) 0.070(3) -0.003(3) -0.018(3) 0.028(3)
C3 0.102(4) 0.052(3) 0.085(4) 0.006(3) -0.007(3) 0.021(3)
C4 0.083(3) 0.053(3) 0.068(3) -0.005(3) -0.001(3) 0.010(3)
C5A 0.117(6) 0.038(4) 0.073(5) 0.004(4) -0.005(4) 0.001(3)
C5B 0.137(14) 0.059(11) 0.054(10) 0.042(10) 0.014(11) -0.003(9)
C6A 0.132(7) 0.043(4) 0.071(5) -0.017(4) 0.001(5) -0.015(4)
C6B 0.146(13) 0.087(12) 0.064(11) 0.051(11) 0.045(11) 0.017(10)
C7 0.089(4) 0.055(3) 0.061(3) -0.013(3) -0.004(3) -0.003(3)
C8 0.107(4) 0.077(4) 0.054(3) -0.018(3) -0.016(3) -0.018(3)
C9 0.086(4) 0.085(4) 0.043(3) -0.011(3) -0.021(3) -0.007(3)
C10 0.060(3) 0.063(3) 0.041(3) -0.004(2) -0.009(2) 0.001(2)
C11 0.049(2) 0.053(3) 0.046(2) -0.010(2) -0.0026(19) 0.004(2)
C12 0.056(3) 0.045(3) 0.051(3) -0.010(2) 0.002(2) 0.006(2)
C13 0.057(3) 0.059(3) 0.057(3) -0.005(2) -0.007(2) 0.002(2)
C14 0.057(3) 0.085(4) 0.063(3) -0.009(3) 0.002(2) -0.005(3)
C15 0.070(4) 0.098(5) 0.062(3) -0.024(3) 0.008(3) 0.004(3)
C16 0.075(4) 0.078(4) 0.064(3) -0.020(3) -0.004(3) 0.018(3)
C17 0.068(3) 0.049(3) 0.041(2) -0.020(2) -0.009(2) 0.005(2)
C18 0.070(3) 0.044(3) 0.053(3) -0.007(2) -0.014(2) 0.002(2)
C19 0.093(4) 0.054(3) 0.082(4) -0.015(3) -0.012(3) 0.017(3)
C20 0.114(5) 0.047(3) 0.104(5) 0.011(3) -0.031(4) 0.012(3)
C21 0.089(4) 0.058(4) 0.089(4) 0.018(3) -0.015(3) -0.002(3)
C22 0.065(3) 0.067(3) 0.060(3) 0.014(3) -0.008(2) -0.004(2)
C23 0.080(4) 0.057(3) 0.070(3) -0.013(3) -0.023(3) -0.006(3)
C24 0.113(5) 0.058(4) 0.084(4) -0.014(3) -0.050(4) -0.006(3)
C25 0.157(7) 0.063(4) 0.055(4) 0.002(4) -0.029(4) -0.009(3)
C26 0.122(5) 0.057(3) 0.048(3) 0.014(3) -0.010(3) -0.006(3)
C27 0.094(4) 0.047(3) 0.041(3) 0.013(2) -0.006(3) 0.006(2)
C28 0.077(3) 0.058(3) 0.041(3) 0.017(2) -0.003(2) 0.008(2)
C29 0.095(4) 0.089(4) 0.051(3) 0.026(3) 0.015(3) 0.016(3)
C30 0.093(5) 0.143(6) 0.068(4) 0.035(4) 0.031(3) 0.042(4)
C31 0.059(3) 0.136(6) 0.079(4) 0.000(3) 0.010(3) 0.045(4)
C32 0.054(3) 0.094(4) 0.053(3) -0.006(3) 0.000(2) 0.015(3)
C33 0.098(4) 0.081(4) 0.060(3) -0.006(3) 0.003(3) 0.007(3)
C34 0.068(3) 0.108(5) 0.049(3) -0.011(3) -0.002(3) 0.012(3)
C35 0.072(3) 0.056(3) 0.061(3) -0.012(3) -0.016(3) 0.002(3)
C36 0.069(3) 0.052(3) 0.062(3) -0.004(2) -0.001(3) 0.006(2)

loop_
_atom_type_symbol
_atom_type_description
_atom_type_scat_dispersion_real
_atom_type_scat_dispersion_imag
_atom_type_scat_source
C C 0.0033 0.0016 'International Tables Vol C Tables 4.2.6.8 and 6.1.1.4'
H H 0.0000 0.0000 'International Tables Vol C Tables 4.2.6.8 and 6.1.1.4'
N N 0.0061 0.0033 'International Tables Vol C Tables 4.2.6.8 and 6.1.1.4'
Ru Ru -1.2594 0.8363 'International Tables Vol C Tables 4.2.6.8 and 6.1.1.4'
Pt Pt -1.7033 8.3905 'International Tables Vol C Tables 4.2.6.8 and 6.1.1.4'

loop_
_geom_angle_atom_site_label_1
_geom_angle_atom_site_label_2
_geom_angle_atom_site_label_3
_geom_angle
_geom_angle_publ_flag
C33 Pt1 C36 90.0(2) yes
C36 Pt1 C35 90.79(19) yes
C33 Pt1 C34 91.2(2) yes
C35 Pt1 C34 88.4(2) yes
C36 Pt1 C34 175.32(19) yes
C33 Pt1 C35 174.5(2) yes
N4 Ru1 N6 96.40(14) yes
N4 Ru1 N2 95.37(14) yes
N6 Ru1 N2 96.17(14) yes
N4 Ru1 N5 90.28(14) yes
N6 Ru1 N5 78.52(15) yes
N2 Ru1 N5 172.67(14) ?
N4 Ru1 N3 78.32(15) yes
N6 Ru1 N3 173.23(13) ?
N2 Ru1 N3 88.60(13) yes
N5 Ru1 N3 97.14(15) yes
N4 Ru1 N1 174.48(13) ?
N6 Ru1 N1 86.90(14) yes
N2 Ru1 N1 79.84(14) yes
N5 Ru1 N1 94.72(14) yes
N3 Ru1 N1 98.71(14) yes
C1 N1 C12 117.9(4) ?
C1 N1 Ru1 128.7(3) ?
C12 N1 Ru1 113.2(3) ?
C10 N2 C11 118.0(4) ?
C10 N2 Ru1 128.1(3) ?
C11 N2 Ru1 113.9(3) ?
C17 N3 C13 119.1(4) ?
C17 N3 Ru1 116.0(3) ?
C13 N3 Ru1 124.8(3) ?
C22 N4 C18 117.4(4) ?
C22 N4 Ru1 126.1(3) ?
C18 N4 Ru1 116.5(3) ?
C23 N5 C27 118.3(4) ?
C23 N5 Ru1 126.0(4) ?
C27 N5 Ru1 115.6(3) ?
C32 N6 C28 118.3(4) ?
C32 N6 Ru1 125.8(3) ?
C28 N6 Ru1 115.9(3) ?
N1 C1 C2 121.8(4) ?
N1 C1 H1 119.1 ?
C2 C1 H1 119.1 ?
C3 C2 C1 120.9(5) ?
C3 C2 H2 119.6 ?
C1 C2 H2 119.6 ?
C2 C3 C4 119.2(5) ?
C2 C3 H3 120.4 ?
C4 C3 H3 120.4 ?
C3 C4 C5A 126.1(5) ?
C3 C4 C12 117.7(5) ?
C5A C4 C12 116.2(5) ?
C6A C5A C4 121.5(6) ?
C6A C5A H5 119.2 ?
C4 C5A H5 119.2 ?
C26 C5B C6B 119(2) ?
C26 C5B H5B 120.5 ?
C6B C5B H5B 120.5 ?
C5A C6A C7 124.3(6) ?
C5A C6A H6 117.9 ?
C7 C6A H6 117.9 ?
C29 C6B C5B 134.1(19) ?
C29 C6B H6B 113.0 ?
C5B C6B H6B 113.0 ?
C6A C7 C8 126.8(5) ?
C6A C7 C11 116.2(5) ?
C8 C7 C11 117.0(5) ?
C9 C8 C7 120.6(5) ?
C9 C8 H8 119.7 ?
C7 C8 H8 119.7 ?
C8 C9 C10 119.4(5) ?
C8 C9 H9 120.3 ?
C10 C9 H9 120.3 ?
N2 C10 C9 122.2(5) ?
N2 C10 H10 118.9 ?
C9 C10 H10 118.9 ?
N2 C11 C7 122.9(4) ?
N2 C11 C12 116.8(4) ?
C7 C11 C12 120.3(4) ?
N1 C12 C4 122.4(4) ?
N1 C12 C11 116.1(4) ?
C4 C12 C11 121.5(4) ?
N3 C13 C14 121.7(5) ?
N3 C13 H13 119.1 ?
C14 C13 H13 119.1 ?
C13 C14 C15 118.8(5) ?
C13 C14 H14 120.6 ?
C15 C14 H14 120.6 ?
C16 C15 C14 119.7(5) ?
C16 C15 H15 120.1 ?
C14 C15 H15 120.1 ?
C15 C16 C17 119.1(5) ?
C15 C16 H16 120.5 ?
C17 C16 H16 120.5 ?
N3 C17 C16 121.5(5) ?
N3 C17 C18 115.1(4) ?
C16 C17 C18 123.3(5) ?
N4 C18 C19 121.4(5) ?
N4 C18 C17 113.8(4) ?
C19 C18 C17 124.7(5) ?
C20 C19 C18 119.3(5) ?
C20 C19 H19 120.3 ?
C18 C19 H19 120.3 ?
C19 C20 C21 120.1(5) ?
C19 C20 H20 120.0 ?
C21 C20 H20 120.0 ?
C22 C21 C20 118.4(6) ?
C22 C21 H21 120.8 ?
C20 C21 H21 120.8 ?
N4 C22 C21 123.3(5) ?
N4 C22 H22 118.3 ?
C21 C22 H22 118.3 ?
N5 C23 C24 121.6(6) ?
N5 C23 H23 119.2 ?
C24 C23 H23 119.2 ?
C25 C24 C23 119.5(6) ?
C25 C24 H24 120.3 ?
C23 C24 H24 120.3 ?
C24 C25 C26 120.2(6) ?
C24 C25 H25 119.9 ?
C26 C25 H25 119.9 ?
C5B C26 C25 122.8(16) ?
C5B C26 C27 118.5(16) ?
C25 C26 C27 118.5(6) ?
N5 C27 C26 121.7(5) ?
N5 C27 C28 115.1(4) ?
C26 C27 C28 123.2(5) ?
N6 C28 C29 122.4(5) ?
N6 C28 C27 114.5(4) ?
C29 C28 C27 123.1(5) ?
C30 C29 C28 117.8(5) ?
C30 C29 C6B 139.5(11) ?
C28 C29 C6B 101.7(11) ?
C29 C30 C31 120.8(5) ?
C29 C30 H30 119.6 ?
C31 C30 H30 119.6 ?
C32 C31 C30 117.9(6) ?
C32 C31 H31 121.0 ?
C30 C31 H31 121.0 ?
N6 C32 C31 122.6(5) ?
N6 C32 H32 118.7 ?
C31 C32 H32 118.7 ?
N7 C33 Pt1 178.6(6) ?
N8 C34 Pt1 178.2(6) ?
N9 C35 Pt1 175.2(6) ?
N10 C36 Pt1 176.3(5) ?

loop_
_geom_bond_atom_site_label_1
_geom_bond_atom_site_label_2
_geom_bond_site_symmetry_2
_geom_bond_distance
_geom_bond_publ_flag
Pt1 C33 . 1.959(6) yes
Pt1 C34 . 2.000(5) yes
Pt1 C35 . 1.988(6) yes
Pt1 C36 . 1.983(5) yes
Ru1 N1 . 2.068(3) yes
Ru1 N2 . 2.057(3) yes
Ru1 N3 . 2.062(3) yes
Ru1 N4 . 2.049(4) yes
Ru1 N5 . 2.061(3) yes
Ru1 N6 . 2.052(3) yes
N1 C1 . 1.337(5) ?
N1 C12 . 1.372(5) ?
N2 C10 . 1.330(5) ?
N2 C11 . 1.354(5) ?
N3 C17 . 1.345(5) ?
N3 C13 . 1.347(5) ?
N4 C22 . 1.341(5) ?
N4 C18 . 1.360(6) ?
N5 C23 . 1.353(6) ?
N5 C27 . 1.355(6) ?
N6 C32 . 1.343(5) ?
N6 C28 . 1.360(5) ?
N7 C33 . 1.155(7) ?
N8 C34 . 1.128(6) ?
N9 C35 . 1.135(6) ?
N10 C36 . 1.153(6) ?
C1 C2 . 1.375(7) ?
C2 C3 . 1.362(7) ?
C3 C4 . 1.390(7) ?
C4 C5A . 1.393(7) ?
C4 C12 . 1.397(6) ?
C5A C6A . 1.358(10) ?
C5B C26 . 1.10(3) ?
C5B C6B . 1.46(4) ?
C6A C7 . 1.377(9) ?
C6B C29 . 1.41(3) ?
C7 C8 . 1.388(7) ?
C7 C11 . 1.391(6) ?
C8 C9 . 1.344(7) ?
C9 C10 . 1.389(6) ?
C11 C12 . 1.431(6) ?
C13 C14 . 1.375(6) ?
C14 C15 . 1.379(7) ?
C15 C16 . 1.372(7) ?
C16 C17 . 1.379(6) ?
C17 C18 . 1.477(7) ?
C18 C19 . 1.379(7) ?
C19 C20 . 1.357(8) ?
C20 C21 . 1.366(8) ?
C21 C22 . 1.364(7) ?
C23 C24 . 1.375(7) ?
C24 C25 . 1.356(8) ?
C25 C26 . 1.372(8) ?
C26 C27 . 1.385(6) ?
C27 C28 . 1.460(6) ?
C28 C29 . 1.383(7) ?
C29 C30 . 1.375(8) ?
C30 C31 . 1.390(8) ?
C31 C32 . 1.377(7) ?
C1 H1 . 0.9300 ?
C2 H2 . 0.9300 ?
C3 H3 . 0.9300 ?
C5A H5 . 0.9300 ?
C5B H5B . 0.9300 ?
C6A H6 . 0.9300 ?
C6B H6B . 0.9300 ?
C8 H8 . 0.9300 ?
C9 H9 . 0.9300 ?
C10 H10 . 0.9300 ?
C13 H13 . 0.9300 ?
C14 H14 . 0.9300 ?
C15 H15 . 0.9300 ?
C16 H16 . 0.9300 ?
C19 H19 . 0.9300 ?
C20 H20 . 0.9300 ?
C21 H21 . 0.9300 ?
C22 H22 . 0.9300 ?
C23 H23 . 0.9300 ?
C24 H24 . 0.9300 ?
C25 H25 . 0.9300 ?
C30 H30 . 0.9300 ?
C31 H31 . 0.9300 ?
C32 H32 . 0.9300 ?

loop_
_geom_contact_atom_site_label_1
_geom_contact_atom_site_label_2
_geom_contact_distance
_geom_contact_site_symmetry_2
_geom_contact_publ_flag
N9 C8 3.495(8) . yes
N9 C7 3.611(8) . yes
C3 Pt1 3.888(6) 1_655 yes
C5A C36 3.676(9) 1_655 yes
C8 C7 3.595(8) 2_665 yes
C9 C6A 3.597(10) 2_665 yes

loop_
_geom_torsion_atom_site_label_1
_geom_torsion_atom_site_label_2
_geom_torsion_atom_site_label_3
_geom_torsion_atom_site_label_4
_geom_torsion
C12 N1 C1 C2 2.6(7)
N1 C1 C2 C3 -0.5(8)
C1 C2 C3 C4 -1.6(8)
C2 C3 C4 C5A -177.5(6)
C2 C3 C4 C12 1.6(8)
C3 C4 C5A C6A 177.7(7)
C12 C4 C5A C6A -1.3(10)
C4 C5A C6A C7 1.7(13)
C26 C5B C6B C29 -3(4)
C5A C6A C7 C8 179.6(7)
C5A C6A C7 C11 -1.3(11)
C6A C7 C8 C9 -179.3(7)
C11 C7 C8 C9 1.5(8)
C7 C8 C9 C10 -0.6(9)
C11 N2 C10 C9 2.5(6)
C8 C9 C10 N2 -1.5(8)
C10 N2 C11 C7 -1.4(6)
Ru1 N2 C11 C7 178.6(3)
C10 N2 C11 C12 178.1(4)
C6A C7 C11 N2 -179.8(5)
C8 C7 C11 N2 -0.5(7)
C6A C7 C11 C12 0.6(8)
C8 C7 C11 C12 179.9(5)
C1 N1 C12 C4 -2.7(6)
C1 N1 C12 C11 176.4(4)
C3 C4 C12 N1 0.6(7)
C5A C4 C12 N1 179.7(5)
C3 C4 C12 C11 -178.4(4)
C5A C4 C12 C11 0.7(7)
N2 C11 C12 N1 0.9(6)
C7 C11 C12 N1 -179.5(4)
N2 C11 C12 C4 180.0(4)
C7 C11 C12 C4 -0.4(7)
C17 N3 C13 C14 0.0(6)
N3 C13 C14 C15 1.5(7)
C13 C14 C15 C16 -1.4(7)
C14 C15 C16 C17 -0.1(7)
C13 N3 C17 C16 -1.7(6)
C13 N3 C17 C18 175.8(4)
C15 C16 C17 N3 1.7(7)
C15 C16 C17 C18 -175.5(4)
C22 N4 C18 C19 2.0(6)
C22 N4 C18 C17 -174.4(4)
N3 C17 C18 N4 -2.3(5)
C16 C17 C18 N4 175.1(4)
N3 C17 C18 C19 -178.6(4)
C16 C17 C18 C19 -1.2(7)
N4 C18 C19 C20 -1.9(7)
C17 C18 C19 C20 174.1(5)
C18 C19 C20 C21 0.6(8)
C19 C20 C21 C22 0.4(9)
C18 N4 C22 C21 -0.9(6)
C20 C21 C22 N4 -0.3(8)
C27 N5 C23 C24 3.5(7)
N5 C23 C24 C25 -2.0(8)
C23 C24 C25 C26 -1.5(9)
C6B C5B C26 C25 -178.5(14)
C6B C5B C26 C27 6(3)
C24 C25 C26 C5B -172.1(14)
C24 C25 C26 C27 3.2(9)
C23 N5 C27 C26 -1.7(7)
C23 N5 C27 C28 -179.3(4)
C5B C26 C27 N5 173.9(14)
C25 C26 C27 N5 -1.7(8)
C5B C26 C27 C28 -8.7(15)
C25 C26 C27 C28 175.8(5)
C32 N6 C28 C29 -5.1(7)
C32 N6 C28 C27 172.8(4)
N5 C27 C28 N6 6.5(6)
C26 C27 C28 N6 -171.1(4)
N5 C27 C28 C29 -175.5(4)
C26 C27 C28 C29 6.8(7)
N6 C28 C29 C30 4.3(8)
C27 C28 C29 C30 -173.4(5)
N6 C28 C29 C6B 175.2(10)
C27 C28 C29 C6B -2.6(11)
C5B C6B C29 C30 168.0(17)
C5B C6B C29 C28 0(3)
C28 C29 C30 C31 0.0(9)
C6B C29 C30 C31 -166.1(15)
C29 C30 C31 C32 -3.3(9)
C28 N6 C32 C31 1.6(7)
C30 C31 C32 N6 2.5(8)
